data_7002372
loop_
_publ_author_name
'Kamps, Ina'
'Langlitz, Irina'
'Mix, Andreas'
'Neumann, Beate'
'Stammler, Hans-Georg'
'Mitzel, Norbert W.'

_publ_section_title
;
 Transmetallation and silylation products of aminal carbanions
;
_journal_issue 39
_journal_name_full 'Dalton Transactions'
_journal_page_first 8363
_journal_page_last 8369
_journal_paper_doi 10.1039/b911925f
_journal_year 2009
_chemical_formula_moiety 'C20 H48 Al2 N6'
_chemical_formula_sum 'C20 H48 Al2 N6'
_chemical_formula_weight 426.60
_chemical_name_systematic ?
_space_group_IT_number 2
_symmetry_cell_setting triclinic
_symmetry_space_group_name_Hall '-P 1'
_symmetry_space_group_name_H-M 'P -1'
_atom_sites_solution_hydrogens geom
_atom_sites_solution_primary direct
_atom_sites_solution_secondary difmap
_audit_creation_method SHELXL-97
_cell_angle_alpha 99.687(4)
_cell_angle_beta 106.821(3)
_cell_angle_gamma 110.728(4)
_cell_formula_units_Z 1
_cell_length_a 8.2897(7)
_cell_length_b 9.0162(6)
_cell_length_c 9.7438(8)
_cell_measurement_reflns_used 12671
_cell_measurement_temperature 100(2)
_cell_measurement_theta_max 27.485
_cell_measurement_theta_min 2.910
_cell_volume 621.47(9)
_computing_cell_refinement 'HKL Scalepack (Otwinowski & Minor 1997)'
_computing_data_collection 'Collect, Bruker AXS, 2004'
_computing_data_reduction 'Denzo and Scalepack (Otwinowski & Minor, 1997)'
_computing_molecular_graphics 'SHELXTL-PLUS (1990)'
_computing_publication_material 'SHELXL-97 (Sheldrick, 1997)'
_computing_structure_refinement 'SHELXL-97 (Sheldrick, 1997)'
_computing_structure_solution 'SHELXS-97 (Sheldrick, 1990)'
_diffrn_ambient_temperature 100(2)
_diffrn_measured_fraction_theta_full 0.985
_diffrn_measured_fraction_theta_max 0.985
_diffrn_measurement_device_type KappaCCD
_diffrn_measurement_method CCD
_diffrn_radiation_monochromator graphite
_diffrn_radiation_source 'fine-focus sealed tube'
_diffrn_radiation_type MoK\a
_diffrn_radiation_wavelength 0.71073
_diffrn_reflns_av_R_equivalents 0.073
_diffrn_reflns_av_sigmaI/netI 0.0709
_diffrn_reflns_limit_h_max 10
_diffrn_reflns_limit_h_min -10
_diffrn_reflns_limit_k_max 11
_diffrn_reflns_limit_k_min -10
_diffrn_reflns_limit_l_max 12
_diffrn_reflns_limit_l_min -12
_diffrn_reflns_number 9581
_diffrn_reflns_theta_full 27.49
_diffrn_reflns_theta_max 27.49
_diffrn_reflns_theta_min 3.49
_exptl_absorpt_coefficient_mu 0.134
_exptl_absorpt_correction_T_max 0.9946
_exptl_absorpt_correction_T_min 0.9723
_exptl_absorpt_correction_type multi-scan
_exptl_absorpt_process_details 'Denzo and Scalepack (Otwinowski & Minor, 1997)'
_exptl_crystal_colour Colourless
_exptl_crystal_density_diffrn 1.140
_exptl_crystal_density_method 'not measured'
_exptl_crystal_description needle
_exptl_crystal_F_000 236
_exptl_crystal_size_max 0.21
_exptl_crystal_size_mid 0.08
_exptl_crystal_size_min 0.04
_refine_diff_density_max 0.333
_refine_diff_density_min -0.267
_refine_diff_density_rms 0.057
_refine_ls_extinction_method none
_refine_ls_goodness_of_fit_ref 1.014
_refine_ls_hydrogen_treatment constr
_refine_ls_matrix_type full
_refine_ls_number_parameters 132
_refine_ls_number_reflns 2810
_refine_ls_number_restraints 0
_refine_ls_restrained_S_all 1.014
_refine_ls_R_factor_all 0.0724
_refine_ls_R_factor_gt 0.0496
_refine_ls_shift/su_max 0.000
_refine_ls_shift/su_mean 0.000
_refine_ls_structure_factor_coef Fsqd
_refine_ls_weighting_details 'calc w=1/[\s^2^(Fo^2^)+(0.0398P)^2^+0.3427P] where P=(Fo^2^+2Fc^2^)/3'
_refine_ls_weighting_scheme calc
_refine_ls_wR_factor_gt 0.1113
_refine_ls_wR_factor_ref 0.1234
_reflns_number_gt 2136
_reflns_number_total 2810
_reflns_threshold_expression >2sigma(I)
_cod_data_source_file b911925f.txt
_cod_data_source_block compound1b
_cod_depositor_comments
;
The following automatic conversions were performed:
'_symmetry_cell_setting' value 'Triclinic' changed to 'triclinic'
according to '/home/saulius/struct/CIF-dictionaries/cif_core.dic'
dictionary named 'cif_core.dic' version 2.4.1 from 2010-06-29.

Automatic conversion script
Id: cif_fix_enum 1527 2010-12-29 10:47:43Z saulius 
;
_cod_database_code 7002372

loop_
_symmetry_equiv_pos_as_xyz
'x, y, z'
'-x, -y, -z'

loop_
_atom_site_label
_atom_site_type_symbol
_atom_site_fract_x
_atom_site_fract_y
_atom_site_fract_z
_atom_site_U_iso_or_equiv
_atom_site_adp_type
_atom_site_occupancy
_atom_site_symmetry_multiplicity
_atom_site_calc_flag
_atom_site_refinement_flags
_atom_site_disorder_assembly
_atom_site_disorder_group
Al1 Al 0.26872(8) 0.38822(7) 0.34152(7) 0.02001(17) Uani 1 1 d . . .
N1 N 0.5751(2) 0.36366(19) 0.59800(18) 0.0198(3) Uani 1 1 d . . .
N2 N 0.2410(2) 0.16484(19) 0.52466(19) 0.0218(4) Uani 1 1 d . . .
N3 N 0.4881(2) 0.13755(19) 0.70795(19) 0.0220(4) Uani 1 1 d . . .
C1 C 0.3669(2) 0.3300(2) 0.5329(2) 0.0202(4) Uani 1 1 d . . .
H1 H 0.3542 0.4067 0.6118 0.024 Uiso 1 1 calc R . .
C2 C 0.2971(3) 0.1254(2) 0.6637(2) 0.0235(4) Uani 1 1 d . . .
H2A H 0.2099 0.0111 0.6514 0.028 Uiso 1 1 calc R . .
H2B H 0.2903 0.2030 0.7445 0.028 Uiso 1 1 calc R . .
C3 C 0.6145(3) 0.3097(2) 0.7358(2) 0.0224(4) Uani 1 1 d . . .
H3A H 0.7445 0.3219 0.7712 0.027 Uiso 1 1 calc R . .
H3B H 0.6022 0.3828 0.8163 0.027 Uiso 1 1 calc R . .
C4 C 0.6291(3) 0.2768(2) 0.4868(2) 0.0216(4) Uani 1 1 d . . .
H4A H 0.7638 0.3103 0.5288 0.032 Uiso 1 1 calc R . .
H4B H 0.5961 0.3069 0.3939 0.032 Uiso 1 1 calc R . .
H4C H 0.5630 0.1562 0.4648 0.032 Uiso 1 1 calc R . .
C5 C 0.1784(3) 0.0258(2) 0.3908(2) 0.0247(4) Uani 1 1 d . . .
H5A H 0.2833 0.0002 0.3888 0.037 Uiso 1 1 calc R . .
H5B H 0.1308 0.0562 0.3005 0.037 Uiso 1 1 calc R . .
H5C H 0.0793 -0.0720 0.3933 0.037 Uiso 1 1 calc R . .
C6 C 0.5360(3) 0.0905(3) 0.8461(2) 0.0275(5) Uani 1 1 d . . .
H6A H 0.6652 0.1042 0.8782 0.041 Uiso 1 1 calc R . .
H6B H 0.4526 -0.0259 0.8270 0.041 Uiso 1 1 calc R . .
H6C H 0.5221 0.1619 0.9253 0.041 Uiso 1 1 calc R . .
C7 C 0.0071(3) 0.3489(2) 0.3124(2) 0.0255(4) Uani 1 1 d . . .
H7A H -0.0698 0.2275 0.2668 0.031 Uiso 1 1 calc R . .
H7B H 0.0043 0.3779 0.4140 0.031 Uiso 1 1 calc R . .
C8 C -0.0951(3) 0.4342(3) 0.2199(3) 0.0312(5) Uani 1 1 d . . .
H8A H -0.0384 0.5536 0.2729 0.047 Uiso 1 1 calc R . .
H8B H -0.2267 0.3857 0.2067 0.047 Uiso 1 1 calc R . .
H8C H -0.0853 0.4176 0.1211 0.047 Uiso 1 1 calc R . .
C9 C 0.2994(3) 0.2855(2) 0.1582(2) 0.0244(4) Uani 1 1 d . . .
H9A H 0.4135 0.3646 0.1517 0.029 Uiso 1 1 calc R . .
H9B H 0.3170 0.1844 0.1688 0.029 Uiso 1 1 calc R . .
C10 C 0.1336(3) 0.2380(3) 0.0111(3) 0.0376(6) Uani 1 1 d . . .
H10A H 0.0182 0.1674 0.0197 0.056 Uiso 1 1 calc R . .
H10B H 0.1513 0.1772 -0.0725 0.056 Uiso 1 1 calc R . .
H10C H 0.1256 0.3391 -0.0077 0.056 Uiso 1 1 calc R . .

loop_
_atom_site_aniso_label
_atom_site_aniso_U_11
_atom_site_aniso_U_22
_atom_site_aniso_U_33
_atom_site_aniso_U_23
_atom_site_aniso_U_13
_atom_site_aniso_U_12
Al1 0.0164(3) 0.0186(3) 0.0228(3) 0.0075(2) 0.0046(2) 0.0068(2)
N1 0.0153(8) 0.0204(8) 0.0220(8) 0.0077(7) 0.0046(7) 0.0070(6)
N2 0.0170(8) 0.0195(8) 0.0260(9) 0.0097(7) 0.0054(7) 0.0055(7)
N3 0.0189(8) 0.0211(8) 0.0256(9) 0.0113(7) 0.0062(7) 0.0079(7)
C1 0.0149(9) 0.0179(9) 0.0262(10) 0.0076(8) 0.0052(8) 0.0069(7)
C2 0.0195(10) 0.0236(10) 0.0290(11) 0.0129(9) 0.0093(9) 0.0084(8)
C3 0.0196(10) 0.0214(9) 0.0226(10) 0.0084(8) 0.0045(8) 0.0069(8)
C4 0.0187(10) 0.0213(9) 0.0253(10) 0.0078(8) 0.0076(8) 0.0093(8)
C5 0.0190(10) 0.0199(9) 0.0295(11) 0.0082(9) 0.0046(9) 0.0054(8)
C6 0.0279(11) 0.0267(10) 0.0281(11) 0.0141(9) 0.0074(9) 0.0118(9)
C7 0.0178(10) 0.0251(10) 0.0303(11) 0.0101(9) 0.0057(9) 0.0073(8)
C8 0.0201(11) 0.0340(11) 0.0367(13) 0.0127(10) 0.0052(9) 0.0121(9)
C9 0.0233(10) 0.0217(9) 0.0247(10) 0.0067(8) 0.0070(9) 0.0075(8)
C10 0.0343(13) 0.0479(14) 0.0241(12) 0.0060(10) 0.0084(10) 0.0148(11)

loop_
_atom_type_symbol
_atom_type_description
_atom_type_scat_dispersion_real
_atom_type_scat_dispersion_imag
_atom_type_scat_source
C C 0.0033 0.0016 'International Tables Vol C Tables 4.2.6.8 and 6.1.1.4'
H H 0.0000 0.0000 'International Tables Vol C Tables 4.2.6.8 and 6.1.1.4'
N N 0.0061 0.0033 'International Tables Vol C Tables 4.2.6.8 and 6.1.1.4'
Al Al 0.0645 0.0514 'International Tables Vol C Tables 4.2.6.8 and 6.1.1.4'

loop_
_geom_angle_atom_site_label_1
_geom_angle_atom_site_label_2
_geom_angle_atom_site_label_3
_geom_angle
_geom_angle_site_symmetry_1
_geom_angle_site_symmetry_3
_geom_angle_publ_flag
C7 Al1 C9 114.43(9) . . ?
C7 Al1 N1 108.36(8) . 2_666 ?
C9 Al1 N1 107.02(8) . 2_666 ?
C7 Al1 C1 105.46(8) . . ?
C9 Al1 C1 117.90(8) . . ?
N1 Al1 C1 102.78(7) 2_666 . ?
C3 N1 C4 109.49(14) . . ?
C3 N1 C1 109.78(14) . . ?
C4 N1 C1 112.23(15) . . ?
C3 N1 Al1 107.85(12) . 2_666 ?
C4 N1 Al1 109.15(12) . 2_666 ?
C1 N1 Al1 108.23(10) . 2_666 ?
C2 N2 C1 112.40(15) . . ?
C2 N2 C5 113.26(15) . . ?
C1 N2 C5 118.77(16) . . ?
C3 N3 C6 109.38(15) . . ?
C3 N3 C2 107.97(14) . . ?
C6 N3 C2 109.59(15) . . ?
N2 C1 N1 113.14(14) . . ?
N2 C1 Al1 110.87(12) . . ?
N1 C1 Al1 119.14(12) . . ?
N2 C1 H1 103.9 . . ?
N1 C1 H1 103.9 . . ?
Al1 C1 H1 103.9 . . ?
N2 C2 N3 111.61(16) . . ?
N2 C2 H2A 109.3 . . ?
N3 C2 H2A 109.3 . . ?
N2 C2 H2B 109.3 . . ?
N3 C2 H2B 109.3 . . ?
H2A C2 H2B 108.0 . . ?
N3 C3 N1 111.83(15) . . ?
N3 C3 H3A 109.2 . . ?
N1 C3 H3A 109.2 . . ?
N3 C3 H3B 109.2 . . ?
N1 C3 H3B 109.2 . . ?
H3A C3 H3B 107.9 . . ?
N1 C4 H4A 109.5 . . ?
N1 C4 H4B 109.5 . . ?
H4A C4 H4B 109.5 . . ?
N1 C4 H4C 109.5 . . ?
H4A C4 H4C 109.5 . . ?
H4B C4 H4C 109.5 . . ?
N2 C5 H5A 109.5 . . ?
N2 C5 H5B 109.5 . . ?
H5A C5 H5B 109.5 . . ?
N2 C5 H5C 109.5 . . ?
H5A C5 H5C 109.5 . . ?
H5B C5 H5C 109.5 . . ?
N3 C6 H6A 109.5 . . ?
N3 C6 H6B 109.5 . . ?
H6A C6 H6B 109.5 . . ?
N3 C6 H6C 109.5 . . ?
H6A C6 H6C 109.5 . . ?
H6B C6 H6C 109.5 . . ?
C8 C7 Al1 122.53(14) . . ?
C8 C7 H7A 106.7 . . ?
Al1 C7 H7A 106.7 . . ?
C8 C7 H7B 106.7 . . ?
Al1 C7 H7B 106.7 . . ?
H7A C7 H7B 106.6 . . ?
C7 C8 H8A 109.5 . . ?
C7 C8 H8B 109.5 . . ?
H8A C8 H8B 109.5 . . ?
C7 C8 H8C 109.5 . . ?
H8A C8 H8C 109.5 . . ?
H8B C8 H8C 109.5 . . ?
C10 C9 Al1 113.81(14) . . ?
C10 C9 H9A 108.8 . . ?
Al1 C9 H9A 108.8 . . ?
C10 C9 H9B 108.8 . . ?
Al1 C9 H9B 108.8 . . ?
H9A C9 H9B 107.7 . . ?
C9 C10 H10A 109.5 . . ?
C9 C10 H10B 109.5 . . ?
H10A C10 H10B 109.5 . . ?
C9 C10 H10C 109.5 . . ?
H10A C10 H10C 109.5 . . ?
H10B C10 H10C 109.5 . . ?

loop_
_geom_bond_atom_site_label_1
_geom_bond_atom_site_label_2
_geom_bond_distance
_geom_bond_site_symmetry_2
_geom_bond_publ_flag
Al1 C7 1.994(2) . ?
Al1 C9 1.997(2) . ?
Al1 N1 2.0231(17) 2_666 ?
Al1 C1 2.042(2) . ?
N1 C3 1.491(2) . ?
N1 C4 1.494(2) . ?
N1 C1 1.550(2) . ?
N1 Al1 2.0231(16) 2_666 ?
N2 C2 1.447(2) . ?
N2 C1 1.457(2) . ?
N2 C5 1.463(3) . ?
N3 C3 1.457(2) . ?
N3 C6 1.466(2) . ?
N3 C2 1.473(2) . ?
C1 H1 1.0000 . ?
C2 H2A 0.9900 . ?
C2 H2B 0.9900 . ?
C3 H3A 0.9900 . ?
C3 H3B 0.9900 . ?
C4 H4A 0.9800 . ?
C4 H4B 0.9800 . ?
C4 H4C 0.9800 . ?
C5 H5A 0.9800 . ?
C5 H5B 0.9800 . ?
C5 H5C 0.9800 . ?
C6 H6A 0.9800 . ?
C6 H6B 0.9800 . ?
C6 H6C 0.9800 . ?
C7 C8 1.542(3) . ?
C7 H7A 0.9900 . ?
C7 H7B 0.9900 . ?
C8 H8A 0.9800 . ?
C8 H8B 0.9800 . ?
C8 H8C 0.9800 . ?
C9 C10 1.537(3) . ?
C9 H9A 0.9900 . ?
C9 H9B 0.9900 . ?
C10 H10A 0.9800 . ?
C10 H10B 0.9800 . ?
C10 H10C 0.9800 . ?
